data_4344476
loop_
_publ_author_name
'Wrubl, Federico'
'Manfrinetti, Pietro'
'Pani, Marcella'
'Solokha, Pavlo'
'Saccone, Adriana'

_publ_section_title
;
 Crystal Chemistry of the New Families of Interstitial Compounds R6Mg23C
 (R = La, Ce, Pr, Nd, Sm, or Gd) and Ce6Mg23Z (Z = C, Si, Ge, Sn, Pb, P,
 As, or Sb).
;
_journal_issue 1
_journal_name_full 'Inorganic chemistry'
_journal_page_first 191
_journal_paper_doi 10.1021/acs.inorgchem.5b02114
_journal_volume 55
_journal_year 2015
_chemical_formula_sum 'C La6 Mg23'
_chemical_formula_weight 1404.6
_space_group_IT_number 225
_symmetry_cell_setting cubic
_symmetry_space_group_name_Hall '-F 4 2 3'
_symmetry_space_group_name_H-M 'F m -3 m'
_cell_angle_alpha 90.00000
_cell_angle_beta 90.00000
_cell_angle_gamma 90.00000
_cell_formula_units_Z 4
_cell_length_a 14.617(9)
_cell_length_b 14.617(9)
_cell_length_c 14.617(9)
_cell_measurement_temperature 298
_cell_volume 3123(3)
_computing_structure_refinement FULLPROF
_diffrn_ambient_temperature 298
_diffrn_measurement_device_type 'Bragg-Brentano PanAlytical diddractometer'
_diffrn_radiation_wavelength 1.5418
_diffrn_source 'sealed X-ray tube'
_diffrn_source_target Cu
_pd_char_colour 'dark grey'
_pd_meas_2theta_range_inc 0.02
_pd_meas_2theta_range_max 100.00
_pd_meas_2theta_range_min 8.00
_pd_meas_number_of_points 4595
_pd_meas_scan_method step
_pd_prep_temperature 298
_pd_proc_2theta_range_inc 0.020004
_pd_proc_2theta_range_max 100.0002
_pd_proc_2theta_range_min 8.1201
_pd_proc_ls_background_function
;
linear interpolation between a set of background points with refinable heights
;
_pd_proc_ls_profile_function Pseudo-Voigt
_pd_proc_ls_prof_R_factor 3.0488
_pd_proc_ls_prof_wR_expected 1.9846
_pd_proc_ls_prof_wR_factor 4.2996
_pd_proc_wavelength 1.540560
_pd_spec_mount_mode reflection
_pd_spec_shape flat_sheet
_pd_spec_size_thick 0.01
_refine_ls_goodness_of_fit_all 2.17
_refine_ls_number_parameters 24
_refine_ls_number_reflns 230
_refine_ls_number_restraints 0
_refine_ls_R_I_factor 3.2830
_refine_ls_shift/su_max 0.05
_cod_data_source_file la6mg23c.txt
_cod_data_source_block La6Mg23C
_cod_depositor_comments
;
The following automatic conversions were performed:

'_symmetry_cell_setting' value 'Cubic' changed to 'cubic' according
to
/usr/data/users/saulius/crontab/automatic-downloads/rss-feeds/ACS/lib/dictionaries/cif_core.dic
dictionary named 'cif_core.dic' version 2.4.2 from 2011-04-26.

Automatic conversion script
Id: cif_fix_values 4268 2015-11-12 08:31:59Z antanas 

 Adding full bibliography for 4344470--4344483.cif.
;
_cod_original_cell_volume 3123(6)
_cod_original_sg_symbol_H-M 'F M -3 M'
_cod_database_code 4344476
_pd_proc_ls_prof_cr_factor 17.7411
_pd_proc_ls_prof_cwr_factor 14.5563
_pd_proc_ls_prof_cwr_expected 6.7187
_pd_proc_ls_prof_chi2 4.6939
_pd_proc_ls_prof_echi2 5.2265

loop_
_symmetry_equiv_pos_as_xyz
x,y,z
x,-y,-z
-x,y,-z
-x,-y,z
y,z,x
-y,-z,x
y,-z,-x
-y,z,-x
z,x,y
-z,x,-y
-z,-x,y
z,-x,-y
y,x,z
-y,x,-z
y,-x,-z
-y,-x,z
z,y,x
-z,-y,x
-z,y,-x
z,-y,-x
x,z,y
x,-z,-y
-x,-z,y
-x,z,-y
-x,-y,-z
-x,y,z
x,-y,z
x,y,-z
-y,-z,-x
y,z,-x
-y,z,x
y,-z,x
-z,-x,-y
z,-x,y
z,x,-y
-z,x,y
-y,-x,-z
y,-x,z
-y,x,z
y,x,-z
-z,-y,-x
z,y,-x
z,-y,x
-z,y,x
-x,-z,-y
-x,z,y
x,z,-y
x,-z,y
x+1/2,y+1/2,z
x+1/2,-y+1/2,-z
-x+1/2,y+1/2,-z
-x+1/2,-y+1/2,z
y+1/2,z+1/2,x
-y+1/2,-z+1/2,x
y+1/2,-z+1/2,-x
-y+1/2,z+1/2,-x
z+1/2,x+1/2,y
-z+1/2,x+1/2,-y
-z+1/2,-x+1/2,y
z+1/2,-x+1/2,-y
y+1/2,x+1/2,z
-y+1/2,x+1/2,-z
y+1/2,-x+1/2,-z
-y+1/2,-x+1/2,z
z+1/2,y+1/2,x
-z+1/2,-y+1/2,x
-z+1/2,y+1/2,-x
z+1/2,-y+1/2,-x
x+1/2,z+1/2,y
x+1/2,-z+1/2,-y
-x+1/2,-z+1/2,y
-x+1/2,z+1/2,-y
-x+1/2,-y+1/2,-z
-x+1/2,y+1/2,z
x+1/2,-y+1/2,z
x+1/2,y+1/2,-z
-y+1/2,-z+1/2,-x
y+1/2,z+1/2,-x
-y+1/2,z+1/2,x
y+1/2,-z+1/2,x
-z+1/2,-x+1/2,-y
z+1/2,-x+1/2,y
z+1/2,x+1/2,-y
-z+1/2,x+1/2,y
-y+1/2,-x+1/2,-z
y+1/2,-x+1/2,z
-y+1/2,x+1/2,z
y+1/2,x+1/2,-z
-z+1/2,-y+1/2,-x
z+1/2,y+1/2,-x
z+1/2,-y+1/2,x
-z+1/2,y+1/2,x
-x+1/2,-z+1/2,-y
-x+1/2,z+1/2,y
x+1/2,z+1/2,-y
x+1/2,-z+1/2,y
x+1/2,y,z+1/2
x+1/2,-y,-z+1/2
-x+1/2,y,-z+1/2
-x+1/2,-y,z+1/2
y+1/2,z,x+1/2
-y+1/2,-z,x+1/2
y+1/2,-z,-x+1/2
-y+1/2,z,-x+1/2
z+1/2,x,y+1/2
-z+1/2,x,-y+1/2
-z+1/2,-x,y+1/2
z+1/2,-x,-y+1/2
y+1/2,x,z+1/2
-y+1/2,x,-z+1/2
y+1/2,-x,-z+1/2
-y+1/2,-x,z+1/2
z+1/2,y,x+1/2
-z+1/2,-y,x+1/2
-z+1/2,y,-x+1/2
z+1/2,-y,-x+1/2
x+1/2,z,y+1/2
x+1/2,-z,-y+1/2
-x+1/2,-z,y+1/2
-x+1/2,z,-y+1/2
-x+1/2,-y,-z+1/2
-x+1/2,y,z+1/2
x+1/2,-y,z+1/2
x+1/2,y,-z+1/2
-y+1/2,-z,-x+1/2
y+1/2,z,-x+1/2
-y+1/2,z,x+1/2
y+1/2,-z,x+1/2
-z+1/2,-x,-y+1/2
z+1/2,-x,y+1/2
z+1/2,x,-y+1/2
-z+1/2,x,y+1/2
-y+1/2,-x,-z+1/2
y+1/2,-x,z+1/2
-y+1/2,x,z+1/2
y+1/2,x,-z+1/2
-z+1/2,-y,-x+1/2
z+1/2,y,-x+1/2
z+1/2,-y,x+1/2
-z+1/2,y,x+1/2
-x+1/2,-z,-y+1/2
-x+1/2,z,y+1/2
x+1/2,z,-y+1/2
x+1/2,-z,y+1/2
x,y+1/2,z+1/2
x,-y+1/2,-z+1/2
-x,y+1/2,-z+1/2
-x,-y+1/2,z+1/2
y,z+1/2,x+1/2
-y,-z+1/2,x+1/2
y,-z+1/2,-x+1/2
-y,z+1/2,-x+1/2
z,x+1/2,y+1/2
-z,x+1/2,-y+1/2
-z,-x+1/2,y+1/2
z,-x+1/2,-y+1/2
y,x+1/2,z+1/2
-y,x+1/2,-z+1/2
y,-x+1/2,-z+1/2
-y,-x+1/2,z+1/2
z,y+1/2,x+1/2
-z,-y+1/2,x+1/2
-z,y+1/2,-x+1/2
z,-y+1/2,-x+1/2
x,z+1/2,y+1/2
x,-z+1/2,-y+1/2
-x,-z+1/2,y+1/2
-x,z+1/2,-y+1/2
-x,-y+1/2,-z+1/2
-x,y+1/2,z+1/2
x,-y+1/2,z+1/2
x,y+1/2,-z+1/2
-y,-z+1/2,-x+1/2
y,z+1/2,-x+1/2
-y,z+1/2,x+1/2
y,-z+1/2,x+1/2
-z,-x+1/2,-y+1/2
z,-x+1/2,y+1/2
z,x+1/2,-y+1/2
-z,x+1/2,y+1/2
-y,-x+1/2,-z+1/2
y,-x+1/2,z+1/2
-y,x+1/2,z+1/2
y,x+1/2,-z+1/2
-z,-y+1/2,-x+1/2
z,y+1/2,-x+1/2
z,-y+1/2,x+1/2
-z,y+1/2,x+1/2
-x,-z+1/2,-y+1/2
-x,z+1/2,y+1/2
x,z+1/2,-y+1/2
x,-z+1/2,y+1/2

loop_
_atom_site_label
_atom_site_fract_x
_atom_site_fract_y
_atom_site_fract_z
_atom_site_U_iso_or_equiv
_atom_site_occupancy
_atom_site_adp_type
_atom_site_type_symbol
La 0.19191(11) 0.00000 0.00000 0.0285(7) 1.00000 Uiso LA
Mg1 0.1741(3) 0.1741(3) 0.1741(3) 0.0205(17) 1.00000 Uiso MG
Mg2 0.3810(2) 0.3810(2) 0.3810(2) 0.0205(17) 1.00000 Uiso MG
Mg3 0.00000 0.25000 0.25000 0.0205(17) 1.00000 Uiso MG
Mg4 0.50000 0.50000 0.50000 0.0205(17) 1.00000 Uiso MG
C 0.00000 0.00000 0.00000 0.01(2) 1.00000 Uiso C

loop_
_atom_type_symbol
_atom_type_scat_Cromer_Mann_a1
_atom_type_scat_Cromer_Mann_b1
_atom_type_scat_Cromer_Mann_a2
_atom_type_scat_Cromer_Mann_b2
_atom_type_scat_Cromer_Mann_a3
_atom_type_scat_Cromer_Mann_b3
_atom_type_scat_Cromer_Mann_a4
_atom_type_scat_Cromer_Mann_b4
_atom_type_scat_Cromer_Mann_c
_atom_type_scat_dispersion_real
_atom_type_scat_dispersion_imag
_atom_type_scat_source
la 20.57800 2.94817 19.59900 0.24448 11.37270 18.77260 3.28719 133.12399 2.14678 -1.71600 9.03600 International_Tables_for_Crystallography_Vol.C(1991)_Tables_6.1.1.4_and_6.1.1.5
mg 5.42040 2.82750 2.17350 79.26110 1.22690 0.38080 2.30730 7.19370 0.85840 0.16500 0.17700 International_Tables_for_Crystallography_Vol.C(1991)_Tables_6.1.1.4_and_6.1.1.5
c 2.31000 20.84390 1.02000 10.20750 1.58860 0.56870 0.86500 51.65120 0.21560 0.01700 0.00900 International_Tables_for_Crystallography_Vol.C(1991)_Tables_6.1.1.4_and_6.1.1.5

loop_
_geom_angle_atom_site_label_1
_geom_angle_atom_site_label_2
_geom_angle_atom_site_label_3
_geom_angle
_geom_angle_site_symmetry_1
_geom_angle_site_symmetry_3
La La La 90.00(3) 5_555 7_555
La La La 60.00(3) 5_555 9_555
La La La 60.00(3) 5_555 11_555
La La Mg1 56.65(10) 5_555 1_555
La La Mg1 116.60(14) 5_555 2_555
La La Mg1 56.65(10) 5_555 27_555
La La Mg1 116.60(14) 5_555 28_555
La La Mg2 149.39(11) 5_555 145_544
La La Mg2 101.29(9) 5_555 146_555
La La Mg2 149.39(11) 5_555 171_554
La La Mg2 101.29(9) 5_555 172_545
La La Mg3 99.21(3) 5_555 5_555
La La Mg3 99.21(3) 5_555 7_555
La La Mg3 58.08(3) 5_555 9_555
La La Mg3 148.08(3) 5_555 12_555
La La C 45.00(4) 5_555 1_555
La La La 60.00(3) 7_555 9_555
La La La 60.00(3) 7_555 11_555
La La Mg1 116.60(14) 7_555 1_555
La La Mg1 56.65(10) 7_555 2_555
La La Mg1 116.60(14) 7_555 27_555
La La Mg1 56.65(10) 7_555 28_555
La La Mg2 101.29(9) 7_555 145_544
La La Mg2 149.39(11) 7_555 146_555
La La Mg2 101.29(9) 7_555 171_554
La La Mg2 149.39(11) 7_555 172_545
La La Mg3 99.21(3) 7_555 5_555
La La Mg3 99.21(3) 7_555 7_555
La La Mg3 148.08(3) 7_555 9_555
La La Mg3 58.08(3) 7_555 12_555
La La C 45.00(4) 7_555 1_555
La La La 90.00(3) 9_555 11_555
La La Mg1 56.65(10) 9_555 1_555
La La Mg1 116.60(14) 9_555 2_555
La La Mg1 116.60(14) 9_555 27_555
La La Mg1 56.65(10) 9_555 28_555
La La Mg2 149.39(11) 9_555 145_544
La La Mg2 101.29(9) 9_555 146_555
La La Mg2 101.29(9) 9_555 171_554
La La Mg2 149.39(11) 9_555 172_545
La La Mg3 58.08(3) 9_555 5_555
La La Mg3 148.08(3) 9_555 7_555
La La Mg3 99.21(3) 9_555 9_555
La La Mg3 99.21(3) 9_555 12_555
La La C 45.00(4) 9_555 1_555
La La Mg1 116.60(14) 11_555 1_555
La La Mg1 56.65(10) 11_555 2_555
La La Mg1 56.65(10) 11_555 27_555
La La Mg1 116.60(14) 11_555 28_555
La La Mg2 101.29(9) 11_555 145_544
La La Mg2 149.39(11) 11_555 146_555
La La Mg2 149.39(11) 11_555 171_554
La La Mg2 101.29(9) 11_555 172_545
La La Mg3 148.08(3) 11_555 5_555
La La Mg3 58.08(3) 11_555 7_555
La La Mg3 99.21(3) 11_555 9_555
La La Mg3 99.21(3) 11_555 12_555
La La C 45.00(4) 11_555 1_555
Mg1 La Mg1 171.7(2) 1_555 2_555
Mg1 La Mg1 89.70(17) 1_555 27_555
Mg1 La Mg1 89.70(17) 1_555 28_555
Mg1 La Mg2 135.81(18) 1_555 145_544
Mg1 La Mg2 52.47(11) 1_555 146_555
Mg1 La Mg2 93.09(15) 1_555 171_554
Mg1 La Mg2 93.09(15) 1_555 172_545
Mg1 La Mg3 47.88(9) 1_555 5_555
Mg1 La Mg3 134.69(14) 1_555 7_555
Mg1 La Mg3 47.88(9) 1_555 9_555
Mg1 La Mg3 134.69(14) 1_555 12_555
Mg1 La C 85.86(13) 1_555 1_555
Mg1 La Mg1 89.70(17) 2_555 27_555
Mg1 La Mg1 89.70(17) 2_555 28_555
Mg1 La Mg2 52.47(11) 2_555 145_544
Mg1 La Mg2 135.81(18) 2_555 146_555
Mg1 La Mg2 93.09(15) 2_555 171_554
Mg1 La Mg2 93.09(15) 2_555 172_545
Mg1 La Mg3 134.69(14) 2_555 5_555
Mg1 La Mg3 47.88(9) 2_555 7_555
Mg1 La Mg3 134.69(14) 2_555 9_555
Mg1 La Mg3 47.88(9) 2_555 12_555
Mg1 La C 85.86(13) 2_555 1_555
Mg1 La Mg1 171.7(2) 27_555 28_555
Mg1 La Mg2 93.09(15) 27_555 145_544
Mg1 La Mg2 93.09(15) 27_555 146_555
Mg1 La Mg2 135.81(18) 27_555 171_554
Mg1 La Mg2 52.47(11) 27_555 172_545
Mg1 La Mg3 134.69(14) 27_555 5_555
Mg1 La Mg3 47.88(9) 27_555 7_555
Mg1 La Mg3 47.88(9) 27_555 9_555
Mg1 La Mg3 134.69(14) 27_555 12_555
Mg1 La C 85.86(13) 27_555 1_555
Mg1 La Mg2 93.09(15) 28_555 145_544
Mg1 La Mg2 93.09(15) 28_555 146_555
Mg1 La Mg2 52.47(11) 28_555 171_554
Mg1 La Mg2 135.81(18) 28_555 172_545
Mg1 La Mg3 47.88(9) 28_555 5_555
Mg1 La Mg3 134.69(14) 28_555 7_555
Mg1 La Mg3 134.69(14) 28_555 9_555
Mg1 La Mg3 47.88(9) 28_555 12_555
Mg1 La C 85.86(13) 28_555 1_555
Mg2 La Mg2 83.34(11) 145_544 146_555
Mg2 La Mg2 56.08(9) 145_544 171_554
Mg2 La Mg2 56.08(9) 145_544 172_545
Mg2 La Mg3 106.79(9) 145_544 5_555
Mg2 La Mg3 51.17(6) 145_544 7_555
Mg2 La Mg3 106.79(9) 145_544 9_555
Mg2 La Mg3 51.17(6) 145_544 12_555
Mg2 La C 138.33(11) 145_544 1_555
Mg2 La Mg2 56.08(9) 146_555 171_554
Mg2 La Mg2 56.08(9) 146_555 172_545
Mg2 La Mg3 51.17(6) 146_555 5_555
Mg2 La Mg3 106.79(9) 146_555 7_555
Mg2 La Mg3 51.17(6) 146_555 9_555
Mg2 La Mg3 106.79(9) 146_555 12_555
Mg2 La C 138.33(11) 146_555 1_555
Mg2 La Mg2 83.34(11) 171_554 172_545
Mg2 La Mg3 51.17(6) 171_554 5_555
Mg2 La Mg3 106.79(9) 171_554 7_555
Mg2 La Mg3 106.79(9) 171_554 9_555
Mg2 La Mg3 51.17(6) 171_554 12_555
Mg2 La C 138.33(11) 171_554 1_555
Mg2 La Mg3 106.79(9) 172_545 5_555
Mg2 La Mg3 51.17(6) 172_545 7_555
Mg2 La Mg3 51.17(6) 172_545 9_555
Mg2 La Mg3 106.79(9) 172_545 12_555
Mg2 La C 138.33(11) 172_545 1_555
Mg3 La Mg3 153.838(8) 5_555 7_555
Mg3 La Mg3 87.064(8) 5_555 9_555
Mg3 La Mg3 87.064(8) 5_555 12_555
Mg3 La C 103.08(3) 5_555 1_555
Mg3 La Mg3 87.064(8) 7_555 9_555
Mg3 La Mg3 87.064(8) 7_555 12_555
Mg3 La C 103.08(3) 7_555 1_555
Mg3 La Mg3 153.838(8) 9_555 12_555
Mg3 La C 103.08(3) 9_555 1_555
Mg3 La C 103.08(3) 12_555 1_555
La Mg1 La 66.69(10) 1_555 5_555
La Mg1 La 66.69(10) 1_555 9_555
La Mg1 Mg1 116.60(18) 1_555 52_555
La Mg1 Mg1 116.60(18) 1_555 99_555
La Mg1 Mg1 175.9(2) 1_555 146_555
La Mg1 Mg2 120.15(14) 1_555 52_555
La Mg1 Mg2 120.15(14) 1_555 99_555
La Mg1 Mg2 65.23(13) 1_555 146_555
La Mg1 Mg3 125.79(11) 1_555 1_555
La Mg1 Mg3 68.57(11) 1_555 5_555
La Mg1 Mg3 68.57(11) 1_555 9_555
La Mg1 La 66.69(10) 5_555 9_555
La Mg1 Mg1 175.9(2) 5_555 52_555
La Mg1 Mg1 116.60(19) 5_555 99_555
La Mg1 Mg1 116.60(19) 5_555 146_555
La Mg1 Mg2 65.23(13) 5_555 52_555
La Mg1 Mg2 120.15(15) 5_555 99_555
La Mg1 Mg2 120.15(15) 5_555 146_555
La Mg1 Mg3 68.57(11) 5_555 1_555
La Mg1 Mg3 125.79(11) 5_555 5_555
La Mg1 Mg3 68.57(11) 5_555 9_555
La Mg1 Mg1 116.60(19) 9_555 52_555
La Mg1 Mg1 175.9(2) 9_555 99_555
La Mg1 Mg1 116.60(19) 9_555 146_555
La Mg1 Mg2 120.15(15) 9_555 52_555
La Mg1 Mg2 65.23(13) 9_555 99_555
La Mg1 Mg2 120.15(15) 9_555 146_555
La Mg1 Mg3 68.57(11) 9_555 1_555
La Mg1 Mg3 68.57(11) 9_555 5_555
La Mg1 Mg3 125.79(11) 9_555 9_555
Mg1 Mg1 Mg1 60.00(20) 52_555 99_555
Mg1 Mg1 Mg1 60.00(20) 52_555 146_555
Mg1 Mg1 Mg2 110.6(2) 52_555 52_555
Mg1 Mg1 Mg2 60.95(18) 52_555 99_555
Mg1 Mg1 Mg2 60.95(18) 52_555 146_555
Mg1 Mg1 Mg3 109.85(19) 52_555 1_555
Mg1 Mg1 Mg3 58.34(16) 52_555 5_555
Mg1 Mg1 Mg3 109.85(19) 52_555 9_555
Mg1 Mg1 C 144.74(18) 52_555 1_555
Mg1 Mg1 Mg1 60.00(20) 99_555 146_555
Mg1 Mg1 Mg2 60.95(18) 99_555 52_555
Mg1 Mg1 Mg2 110.6(2) 99_555 99_555
Mg1 Mg1 Mg2 60.95(18) 99_555 146_555
Mg1 Mg1 Mg3 109.85(19) 99_555 1_555
Mg1 Mg1 Mg3 109.85(19) 99_555 5_555
Mg1 Mg1 Mg3 58.34(16) 99_555 9_555
Mg1 Mg1 C 144.74(18) 99_555 1_555
Mg1 Mg1 Mg2 60.95(18) 146_555 52_555
Mg1 Mg1 Mg2 60.95(18) 146_555 99_555
Mg1 Mg1 Mg2 110.6(2) 146_555 146_555
Mg1 Mg1 Mg3 58.34(16) 146_555 1_555
Mg1 Mg1 Mg3 109.85(19) 146_555 5_555
Mg1 Mg1 Mg3 109.85(19) 146_555 9_555
Mg1 Mg1 C 144.74(18) 146_555 1_555
Mg2 Mg1 Mg2 113.85(18) 52_555 99_555
Mg2 Mg1 Mg2 113.85(18) 52_555 146_555
Mg2 Mg1 Mg3 62.16(14) 52_555 1_555
Mg2 Mg1 Mg3 168.98(17) 52_555 5_555
Mg2 Mg1 Mg3 62.16(14) 52_555 9_555
Mg2 Mg1 C 104.63(13) 52_555 1_555
Mg2 Mg1 Mg2 113.85(18) 99_555 146_555
Mg2 Mg1 Mg3 62.16(14) 99_555 1_555
Mg2 Mg1 Mg3 62.16(14) 99_555 5_555
Mg2 Mg1 Mg3 168.98(17) 99_555 9_555
Mg2 Mg1 C 104.63(13) 99_555 1_555
Mg2 Mg1 Mg3 168.98(17) 146_555 1_555
Mg2 Mg1 Mg3 62.16(14) 146_555 5_555
Mg2 Mg1 Mg3 62.16(14) 146_555 9_555
Mg2 Mg1 C 104.63(13) 146_555 1_555
Mg3 Mg1 Mg3 119.61(12) 1_555 5_555
Mg3 Mg1 Mg3 119.61(12) 1_555 9_555
Mg3 Mg1 C 86.39(10) 1_555 1_555
Mg3 Mg1 Mg3 119.61(12) 5_555 9_555
Mg3 Mg1 C 86.39(10) 5_555 1_555
Mg3 Mg1 C 86.39(10) 9_555 1_555
La Mg2 La 118.77(7) 53_555 105_555
La Mg2 La 118.77(8) 53_555 145_555
La Mg2 Mg1 62.31(13) 53_555 52_555
La Mg2 Mg1 111.77(16) 53_555 99_555
La Mg2 Mg1 111.77(16) 53_555 146_555
La Mg2 Mg2 61.96(10) 53_555 26_655
La Mg2 Mg2 61.96(10) 53_555 27_565
La Mg2 Mg2 138.33(12) 53_555 28_556
La Mg2 Mg3 65.24(7) 53_555 52_555
La Mg2 Mg3 65.24(8) 53_555 59_555
La Mg2 Mg3 164.38(8) 53_555 104_555
La Mg2 Mg4 83.60(7) 53_555 1_555
La Mg2 La 118.77(8) 105_555 145_555
La Mg2 Mg1 111.77(16) 105_555 52_555
La Mg2 Mg1 62.31(13) 105_555 99_555
La Mg2 Mg1 111.77(16) 105_555 146_555
La Mg2 Mg2 61.96(10) 105_555 26_655
La Mg2 Mg2 138.33(12) 105_555 27_565
La Mg2 Mg2 61.96(10) 105_555 28_556
La Mg2 Mg3 65.24(7) 105_555 52_555
La Mg2 Mg3 164.38(8) 105_555 59_555
La Mg2 Mg3 65.24(8) 105_555 104_555
La Mg2 Mg4 83.60(7) 105_555 1_555
La Mg2 Mg1 111.77(16) 145_555 52_555
La Mg2 Mg1 111.77(16) 145_555 99_555
La Mg2 Mg1 62.31(13) 145_555 146_555
La Mg2 Mg2 138.33(13) 145_555 26_655
La Mg2 Mg2 61.96(10) 145_555 27_565
La Mg2 Mg2 61.96(10) 145_555 28_556
La Mg2 Mg3 164.38(8) 145_555 52_555
La Mg2 Mg3 65.24(7) 145_555 59_555
La Mg2 Mg3 65.24(7) 145_555 104_555
La Mg2 Mg4 83.60(8) 145_555 1_555
Mg1 Mg2 Mg1 58.09(17) 52_555 99_555
Mg1 Mg2 Mg1 58.09(17) 52_555 146_555
Mg1 Mg2 Mg2 104.43(18) 52_555 26_655
Mg1 Mg2 Mg2 104.43(18) 52_555 27_565
Mg1 Mg2 Mg2 159.4(2) 52_555 28_556
Mg1 Mg2 Mg3 55.23(13) 52_555 52_555
Mg1 Mg2 Mg3 55.23(13) 52_555 59_555
Mg1 Mg2 Mg3 102.08(16) 52_555 104_555
Mg1 Mg2 Mg4 145.90(19) 52_555 1_555
Mg1 Mg2 Mg1 58.09(17) 99_555 146_555
Mg1 Mg2 Mg2 104.43(18) 99_555 26_655
Mg1 Mg2 Mg2 159.4(2) 99_555 27_565
Mg1 Mg2 Mg2 104.43(18) 99_555 28_556
Mg1 Mg2 Mg3 55.23(13) 99_555 52_555
Mg1 Mg2 Mg3 102.08(16) 99_555 59_555
Mg1 Mg2 Mg3 55.23(13) 99_555 104_555
Mg1 Mg2 Mg4 145.90(19) 99_555 1_555
Mg1 Mg2 Mg2 159.4(2) 146_555 26_655
Mg1 Mg2 Mg2 104.43(18) 146_555 27_565
Mg1 Mg2 Mg2 104.43(18) 146_555 28_556
Mg1 Mg2 Mg3 102.08(16) 146_555 52_555
Mg1 Mg2 Mg3 55.23(13) 146_555 59_555
Mg1 Mg2 Mg3 55.23(13) 146_555 104_555
Mg1 Mg2 Mg4 145.90(19) 146_555 1_555
Mg2 Mg2 Mg2 90.00(14) 26_655 27_565
Mg2 Mg2 Mg2 90.00(14) 26_655 28_556
Mg2 Mg2 Mg3 57.29(10) 26_655 52_555
Mg2 Mg2 Mg3 126.51(12) 26_655 59_555
Mg2 Mg2 Mg3 126.51(12) 26_655 104_555
Mg2 Mg2 Mg4 54.74(10) 26_655 1_555
Mg2 Mg2 Mg2 90.00(14) 27_565 28_556
Mg2 Mg2 Mg3 126.51(12) 27_565 52_555
Mg2 Mg2 Mg3 57.29(10) 27_565 59_555
Mg2 Mg2 Mg3 126.51(12) 27_565 104_555
Mg2 Mg2 Mg4 54.74(10) 27_565 1_555
Mg2 Mg2 Mg3 126.51(12) 28_556 52_555
Mg2 Mg2 Mg3 126.51(12) 28_556 59_555
Mg2 Mg2 Mg3 57.29(10) 28_556 104_555
Mg2 Mg2 Mg4 54.74(10) 28_556 1_555
Mg3 Mg2 Mg3 106.80(7) 52_555 59_555
Mg3 Mg2 Mg3 106.80(7) 52_555 104_555
Mg3 Mg2 Mg4 112.02(8) 52_555 1_555
Mg3 Mg2 Mg3 106.80(7) 59_555 104_555
Mg3 Mg2 Mg4 112.02(8) 59_555 1_555
Mg3 Mg2 Mg4 112.02(8) 104_555 1_555
La Mg3 La 63.83775 5_555 9_555
La Mg3 La 180.00000 5_555 151_555
La Mg3 La 116.16225 5_555 155_555
La Mg3 Mg1 63.55(12) 5_555 1_555
La Mg3 Mg1 63.55(12) 5_555 26_555
La Mg3 Mg1 116.45(16) 5_555 146_555
La Mg3 Mg1 116.45(16) 5_555 169_555
La Mg3 Mg2 63.59(7) 5_555 52_555
La Mg3 Mg2 63.59(7) 5_555 75_455
La Mg3 Mg2 116.41(10) 5_555 99_555
La Mg3 Mg2 116.41(10) 5_555 124_455
La Mg3 La 116.16225 9_555 151_555
La Mg3 La 180.00000 9_555 155_555
La Mg3 Mg1 63.55(12) 9_555 1_555
La Mg3 Mg1 63.55(12) 9_555 26_555
La Mg3 Mg1 116.45(16) 9_555 146_555
La Mg3 Mg1 116.45(16) 9_555 169_555
La Mg3 Mg2 116.41(10) 9_555 52_555
La Mg3 Mg2 116.41(10) 9_555 75_455
La Mg3 Mg2 63.59(7) 9_555 99_555
La Mg3 Mg2 63.59(7) 9_555 124_455
La Mg3 La 63.83775 151_555 155_555
La Mg3 Mg1 116.45(16) 151_555 1_555
La Mg3 Mg1 116.45(16) 151_555 26_555
La Mg3 Mg1 63.55(12) 151_555 146_555
La Mg3 Mg1 63.55(12) 151_555 169_555
La Mg3 Mg2 116.41(10) 151_555 52_555
La Mg3 Mg2 116.41(10) 151_555 75_455
La Mg3 Mg2 63.59(7) 151_555 99_555
La Mg3 Mg2 63.59(7) 151_555 124_455
La Mg3 Mg1 116.45(16) 155_555 1_555
La Mg3 Mg1 116.45(16) 155_555 26_555
La Mg3 Mg1 63.55(12) 155_555 146_555
La Mg3 Mg1 63.55(12) 155_555 169_555
La Mg3 Mg2 63.59(7) 155_555 52_555
La Mg3 Mg2 63.59(7) 155_555 75_455
La Mg3 Mg2 116.41(10) 155_555 99_555
La Mg3 Mg2 116.41(10) 155_555 124_455
Mg1 Mg3 Mg1 116.7(2) 1_555 26_555
Mg1 Mg3 Mg1 63.31(17) 1_555 146_555
Mg1 Mg3 Mg1 180.0(3) 1_555 169_555
Mg1 Mg3 Mg2 62.61(14) 1_555 52_555
Mg1 Mg3 Mg2 117.39(19) 1_555 75_455
Mg1 Mg3 Mg2 62.61(14) 1_555 99_555
Mg1 Mg3 Mg2 117.39(19) 1_555 124_455
Mg1 Mg3 Mg1 180.0(3) 26_555 146_555
Mg1 Mg3 Mg1 63.31(17) 26_555 169_555
Mg1 Mg3 Mg2 117.39(19) 26_555 52_555
Mg1 Mg3 Mg2 62.61(14) 26_555 75_455
Mg1 Mg3 Mg2 117.39(19) 26_555 99_555
Mg1 Mg3 Mg2 62.61(14) 26_555 124_455
Mg1 Mg3 Mg1 116.7(2) 146_555 169_555
Mg1 Mg3 Mg2 62.61(14) 146_555 52_555
Mg1 Mg3 Mg2 117.39(19) 146_555 75_455
Mg1 Mg3 Mg2 62.61(14) 146_555 99_555
Mg1 Mg3 Mg2 117.39(19) 146_555 124_455
Mg1 Mg3 Mg2 117.39(19) 169_555 52_555
Mg1 Mg3 Mg2 62.61(14) 169_555 75_455
Mg1 Mg3 Mg2 117.39(19) 169_555 99_555
Mg1 Mg3 Mg2 62.61(14) 169_555 124_455
Mg2 Mg3 Mg2 65.43(11) 52_555 75_455
Mg2 Mg3 Mg2 114.57(14) 52_555 99_555
Mg2 Mg3 Mg2 180.00(16) 52_555 124_455
Mg2 Mg3 Mg2 180.00(16) 75_455 99_555
Mg2 Mg3 Mg2 114.57(14) 75_455 124_455
Mg2 Mg3 Mg2 65.43(11) 99_555 124_455
Mg2 Mg4 Mg2 109.47(15) 1_555 2_566
Mg2 Mg4 Mg2 109.47(15) 1_555 3_656
Mg2 Mg4 Mg2 109.47(15) 1_555 4_665
Mg2 Mg4 Mg2 179.97(18) 1_555 25_666
Mg2 Mg4 Mg2 70.53(12) 1_555 26_655
Mg2 Mg4 Mg2 70.53(12) 1_555 27_565
Mg2 Mg4 Mg2 70.53(12) 1_555 28_556
Mg2 Mg4 Mg2 109.47(15) 2_566 3_656
Mg2 Mg4 Mg2 109.47(15) 2_566 4_665
Mg2 Mg4 Mg2 70.53(12) 2_566 25_666
Mg2 Mg4 Mg2 179.97(18) 2_566 26_655
Mg2 Mg4 Mg2 70.53(12) 2_566 27_565
Mg2 Mg4 Mg2 70.53(12) 2_566 28_556
Mg2 Mg4 Mg2 109.47(15) 3_656 4_665
Mg2 Mg4 Mg2 70.53(12) 3_656 25_666
Mg2 Mg4 Mg2 70.53(12) 3_656 26_655
Mg2 Mg4 Mg2 179.97(18) 3_656 27_565
Mg2 Mg4 Mg2 70.53(12) 3_656 28_556
Mg2 Mg4 Mg2 70.53(12) 4_665 25_666
Mg2 Mg4 Mg2 70.53(12) 4_665 26_655
Mg2 Mg4 Mg2 70.53(12) 4_665 27_565
Mg2 Mg4 Mg2 179.97(18) 4_665 28_556
Mg2 Mg4 Mg2 109.47(15) 25_666 26_655
Mg2 Mg4 Mg2 109.47(15) 25_666 27_565
Mg2 Mg4 Mg2 109.47(15) 25_666 28_556
Mg2 Mg4 Mg2 109.47(15) 26_655 27_565
Mg2 Mg4 Mg2 109.47(15) 26_655 28_556
Mg2 Mg4 Mg2 109.47(15) 27_565 28_556
La C La 180.00(10) 1_555 3_555
La C La 90.00(6) 1_555 5_555
La C La 90.00(6) 1_555 7_555
La C La 90.00(6) 1_555 9_555
La C La 90.00(6) 1_555 11_555
La C Mg1 54.74(10) 1_555 1_555
La C Mg1 54.74(10) 1_555 2_555
La C Mg1 125.26(15) 1_555 3_555
La C Mg1 125.26(15) 1_555 4_555
La C Mg1 125.26(15) 1_555 25_555
La C Mg1 125.26(15) 1_555 26_555
La C Mg1 54.74(10) 1_555 27_555
La C Mg1 54.74(10) 1_555 28_555
La C La 90.00(6) 3_555 5_555
La C La 90.00(6) 3_555 7_555
La C La 90.00(6) 3_555 9_555
La C La 90.00(6) 3_555 11_555
La C Mg1 125.26(15) 3_555 1_555
La C Mg1 125.26(15) 3_555 2_555
La C Mg1 54.74(10) 3_555 3_555
La C Mg1 54.74(10) 3_555 4_555
La C Mg1 54.74(10) 3_555 25_555
La C Mg1 54.74(10) 3_555 26_555
La C Mg1 125.26(15) 3_555 27_555
La C Mg1 125.26(15) 3_555 28_555
La C La 180.00000 5_555 7_555
La C La 89.99999 5_555 9_555
La C La 89.99999 5_555 11_555
La C Mg1 54.74(9) 5_555 1_555
La C Mg1 125.26(14) 5_555 2_555
La C Mg1 125.26(14) 5_555 3_555
La C Mg1 54.74(9) 5_555 4_555
La C Mg1 125.26(14) 5_555 25_555
La C Mg1 54.74(9) 5_555 26_555
La C Mg1 54.74(9) 5_555 27_555
La C Mg1 125.26(14) 5_555 28_555
La C La 89.99999 7_555 9_555
La C La 89.99999 7_555 11_555
La C Mg1 125.26(14) 7_555 1_555
La C Mg1 54.74(9) 7_555 2_555
La C Mg1 54.74(9) 7_555 3_555
La C Mg1 125.26(14) 7_555 4_555
La C Mg1 54.74(9) 7_555 25_555
La C Mg1 125.26(14) 7_555 26_555
La C Mg1 125.26(14) 7_555 27_555
La C Mg1 54.74(9) 7_555 28_555
La C La 180.00000 9_555 11_555
La C Mg1 54.74(9) 9_555 1_555
La C Mg1 125.26(14) 9_555 2_555
La C Mg1 54.74(9) 9_555 3_555
La C Mg1 125.26(14) 9_555 4_555
La C Mg1 125.26(14) 9_555 25_555
La C Mg1 54.74(9) 9_555 26_555
La C Mg1 125.26(14) 9_555 27_555
La C Mg1 54.74(9) 9_555 28_555
La C Mg1 125.26(14) 11_555 1_555
La C Mg1 54.74(9) 11_555 2_555
La C Mg1 125.26(14) 11_555 3_555
La C Mg1 54.74(9) 11_555 4_555
La C Mg1 54.74(9) 11_555 25_555
La C Mg1 125.26(14) 11_555 26_555
La C Mg1 54.74(9) 11_555 27_555
La C Mg1 125.26(14) 11_555 28_555
Mg1 C Mg1 109.47(15) 1_555 2_555
Mg1 C Mg1 109.47(15) 1_555 3_555
Mg1 C Mg1 109.47(15) 1_555 4_555
Mg1 C Mg1 180.00(18) 1_555 25_555
Mg1 C Mg1 70.53(12) 1_555 26_555
Mg1 C Mg1 70.53(12) 1_555 27_555
Mg1 C Mg1 70.53(12) 1_555 28_555
Mg1 C Mg1 109.47(15) 2_555 3_555
Mg1 C Mg1 109.47(15) 2_555 4_555
Mg1 C Mg1 70.53(12) 2_555 25_555
Mg1 C Mg1 180.00(18) 2_555 26_555
Mg1 C Mg1 70.53(12) 2_555 27_555
Mg1 C Mg1 70.53(12) 2_555 28_555
Mg1 C Mg1 109.47(15) 3_555 4_555
Mg1 C Mg1 70.53(12) 3_555 25_555
Mg1 C Mg1 70.53(12) 3_555 26_555
Mg1 C Mg1 180.00(18) 3_555 27_555
Mg1 C Mg1 70.53(12) 3_555 28_555
Mg1 C Mg1 70.53(12) 4_555 25_555
Mg1 C Mg1 70.53(12) 4_555 26_555
Mg1 C Mg1 70.53(12) 4_555 27_555
Mg1 C Mg1 180.00(18) 4_555 28_555
Mg1 C Mg1 109.47(15) 25_555 26_555
Mg1 C Mg1 109.47(15) 25_555 27_555
Mg1 C Mg1 109.47(15) 25_555 28_555
Mg1 C Mg1 109.47(15) 26_555 27_555
Mg1 C Mg1 109.47(15) 26_555 28_555
Mg1 C Mg1 109.47(15) 27_555 28_555

loop_
_geom_bond_atom_site_label_1
_geom_bond_atom_site_label_2
_geom_bond_distance
_geom_bond_site_symmetry_2
La La 3.9671(16) 5_555
La La 3.9671(16) 7_555
La La 3.9671(16) 9_555
La La 3.9671(16) 11_555
La Mg1 3.608(4) 1_555
La Mg1 3.608(4) 2_555
La Mg1 3.608(4) 27_555
La Mg1 3.608(4) 28_555
La Mg2 3.700(3) 145_544
La Mg2 3.700(3) 146_555
La Mg2 3.700(3) 171_554
La Mg2 3.700(3) 172_545
La Mg3 3.752(2) 5_555
La Mg3 3.752(2) 7_555
La Mg3 3.752(2) 9_555
La Mg3 3.752(2) 12_555
La C 2.805(2) 1_555
Mg1 La 3.608(4) 1_555
Mg1 La 3.608(5) 5_555
Mg1 La 3.608(5) 9_555
Mg1 Mg1 3.138(6) 52_555
Mg1 Mg1 3.138(6) 99_555
Mg1 Mg1 3.138(6) 146_555
Mg1 Mg2 3.232(5) 52_555
Mg1 Mg2 3.232(5) 99_555
Mg1 Mg2 3.232(5) 146_555
Mg1 Mg3 2.990(4) 1_555
Mg1 Mg3 2.990(4) 5_555
Mg1 Mg3 2.990(4) 9_555
Mg1 C 4.408(4) 1_555
Mg2 La 3.700(3) 53_555
Mg2 La 3.700(3) 105_555
Mg2 La 3.700(3) 145_555
Mg2 Mg1 3.232(5) 52_555
Mg2 Mg1 3.232(5) 99_555
Mg2 Mg1 3.232(5) 146_555
Mg2 Mg2 3.479(4) 26_655
Mg2 Mg2 3.479(4) 27_565
Mg2 Mg2 3.479(4) 28_556
Mg2 Mg3 3.218(3) 52_555
Mg2 Mg3 3.218(3) 59_555
Mg2 Mg3 3.218(3) 104_555
Mg2 Mg4 3.013(3) 1_555
Mg3 La 3.752(2) 5_555
Mg3 La 3.752(2) 9_555
Mg3 La 3.752(2) 151_555
Mg3 La 3.752(2) 155_555
Mg3 Mg1 2.990(4) 1_555
Mg3 Mg1 2.990(4) 26_555
Mg3 Mg1 2.990(4) 146_555
Mg3 Mg1 2.990(4) 169_555
Mg3 Mg2 3.218(3) 52_555
Mg3 Mg2 3.218(3) 75_455
Mg3 Mg2 3.218(3) 99_555
Mg3 Mg2 3.218(3) 124_455
Mg4 Mg2 3.013(3) 1_555
Mg4 Mg2 3.013(3) 2_566
Mg4 Mg2 3.013(3) 3_656
Mg4 Mg2 3.013(3) 4_665
Mg4 Mg2 3.013(3) 25_666
Mg4 Mg2 3.013(3) 26_655
Mg4 Mg2 3.013(3) 27_565
Mg4 Mg2 3.013(3) 28_556
C La 2.805(2) 1_555
C La 2.805(2) 3_555
C La 2.805(2) 5_555
C La 2.805(2) 7_555
C La 2.805(2) 9_555
C La 2.805(2) 11_555
C Mg1 4.408(4) 1_555
C Mg1 4.408(4) 2_555
C Mg1 4.408(4) 3_555
C Mg1 4.408(4) 4_555
C Mg1 4.408(4) 25_555
C Mg1 4.408(4) 26_555
C Mg1 4.408(4) 27_555
C Mg1 4.408(4) 28_555
